data_1563672
loop_
_publ_author_name
'Suzuki, Yuto'
'GUTI\'ERREZ, MARIO'
'Tanaka, Senri'
'Gomez Garcia, Eduardo'
'Tohnai, Norimitsu'
'Yasuda, Nobuhiro'
'Matubayasi, Nobuyuki'
'Douhal, Abderrazzak'
'Hisaki, Ichiro'

_publ_section_title
;
 Construction of Isostructural Hydrogen-bonded Organic Frameworks:
 Limitations and Possibilities of Pore Expansion
;
_journal_name_full 'Chemical Science'
_journal_paper_doi 10.1039/D1SC02690A
_journal_year 2021
_chemical_formula_moiety 'C126 H66 N18 O12 S6'
_chemical_formula_sum 'C126 H66 N18 O12 S6'
_chemical_formula_weight 2216.33
_chemical_name_common ThiaHAT
_chemical_name_systematic
'4,4',4'',4''',4'''',4'''''-((dipyrazino[2,3-f:2',3'-h]quinoxaline-2,3,6,7,10,11-hexaylhexakis(benzene-4,1-diyl))hexakis(benzo[c][1,2,5]thiadiazole-7,4-diyl))hexabenzoic acid'
_space_group_crystal_system trigonal
_space_group_IT_number 167
_space_group_name_Hall '-R 3 2"c'
_space_group_name_H-M_alt 'R -3 c :H'
_atom_sites_solution_hydrogens geom
_atom_sites_solution_primary direct
_atom_sites_solution_secondary difmap
_audit_update_record
;
2021-05-07 deposited with the CCDC.	2021-06-21 downloaded from the CCDC.
;
_cell_angle_alpha 90
_cell_angle_beta 90
_cell_angle_gamma 120
_cell_formula_units_Z 6
_cell_length_a 65.827(5)
_cell_length_b 65.827(5)
_cell_length_c 6.9879(7)
_cell_measurement_reflns_used 1350
_cell_measurement_temperature 95
_cell_measurement_theta_max 23.88
_cell_measurement_theta_min 1.88
_cell_volume 26223(4)
_computing_cell_refinement 'CrysAlisPro 1.171.39.46 (Rigaku OD, 2018)'
_computing_data_collection 'CrysAlisPro 1.171.39.46 (Rigaku OD, 2018)'
_computing_data_reduction 'CrysAlisPro 1.171.39.46 (Rigaku OD, 2018)'
_computing_molecular_graphics 'CrystalStructure 4.3'
_computing_publication_material 'CrystalStructure 4.3 (Rigaku, 2018)'
_computing_structure_refinement 'SHELXL Version 2018/1 (Sheldrick, 2008)'
_computing_structure_solution 'SHELXT Version 2014/4 (Sheldrick, 2014)'
_diffrn_ambient_temperature 95
_diffrn_measured_fraction_theta_full 0.999
_diffrn_measured_fraction_theta_max 0.999
_diffrn_measurement_device_type 'SPring-8 BL40XU, Pilatus100K, DECTRIS'
_diffrn_radiation_type synchrotron
_diffrn_radiation_wavelength 0.81128
_diffrn_reflns_av_R_equivalents 0.3517
_diffrn_reflns_av_unetI/netI 0.1226
_diffrn_reflns_Laue_measured_fraction_full 0.999
_diffrn_reflns_Laue_measured_fraction_max 0.999
_diffrn_reflns_limit_h_max 76
_diffrn_reflns_limit_h_min -76
_diffrn_reflns_limit_k_max 76
_diffrn_reflns_limit_k_min -76
_diffrn_reflns_limit_l_max 8
_diffrn_reflns_limit_l_min -8
_diffrn_reflns_number 79883
_diffrn_reflns_point_group_measured_fraction_full 0.999
_diffrn_reflns_point_group_measured_fraction_max 0.999
_diffrn_reflns_theta_full 28.247
_diffrn_reflns_theta_max 28.247
_diffrn_reflns_theta_min 1.869
_diffrn_standards_number 0
_exptl_absorpt_coefficient_mu 0.174
_exptl_absorpt_correction_T_max 1.000
_exptl_absorpt_correction_T_min 0.547
_exptl_absorpt_correction_type multi-scan
_exptl_absorpt_process_details
;
CrysAlisPro 1.171.39.46 (Rigaku Oxford Diffraction, 2018)
Empirical absorption correction using spherical harmonics,
 implemented in SCALE3 ABSPACK scaling algorithm.
;
_exptl_crystal_colour yeloow
_exptl_crystal_density_diffrn 0.842
_exptl_crystal_density_method 'not measured'
_exptl_crystal_description needle
_exptl_crystal_F_000 6840.00
_exptl_crystal_recrystallization_method 'Re-crystallisation from solvent: N,N-dimethylacetamide, 1,2,4-trichlorobenzene'
_exptl_crystal_size_max 0.050
_exptl_crystal_size_mid 0.008
_exptl_crystal_size_min 0.008
_refine_diff_density_max 0.55
_refine_diff_density_min -0.49
_refine_ls_extinction_method none
_refine_ls_goodness_of_fit_ref 1.363
_refine_ls_hydrogen_treatment constr
_refine_ls_number_parameters 394
_refine_ls_number_reflns 4863
_refine_ls_number_restraints 741
_refine_ls_R_factor_all 0.2018
_refine_ls_R_factor_gt 0.1673
_refine_ls_shift/su_max 0.000
_refine_ls_structure_factor_coef Fsqd
_refine_ls_weighting_details 'w = 1/[\s^2^(Fo^2^)+(0.2000P)^2^] where P=(Fo^2^+2Fc^2^)/3'
_refine_ls_weighting_scheme calc
_refine_ls_wR_factor_gt 0.4068
_refine_ls_wR_factor_ref 0.4353
_reflns_Friedel_coverage 0.000
_reflns_number_gt 2899
_reflns_number_total 4863
_reflns_threshold_expression F^2^>2.0\s(F^2^)
_cod_data_source_file d1sc02690a2.cif
_cod_data_source_block ThiaHAT-1
_cod_original_sg_symbol_H-M 'R -3 c:H'
_cod_database_code 1563672

loop_
_space_group_symop_operation_xyz
'x, y, z'
'-y, x-y, z'
'-x+y, -x, z'
'-y, -x, z+1/2'
'x, x-y, z+1/2'
'-x+y, y, z+1/2'
'x+2/3, y+1/3, z+1/3'
'-y+2/3, x-y+1/3, z+1/3'
'-x+y+2/3, -x+1/3, z+1/3'
'-y+2/3, -x+1/3, z+5/6'
'x+2/3, x-y+1/3, z+5/6'
'-x+y+2/3, y+1/3, z+5/6'
'x+1/3, y+2/3, z+2/3'
'-y+1/3, x-y+2/3, z+2/3'
'-x+y+1/3, -x+2/3, z+2/3'
'-y+1/3, -x+2/3, z+7/6'
'x+1/3, x-y+2/3, z+7/6'
'-x+y+1/3, y+2/3, z+7/6'
'-x, -y, -z'
'y, -x+y, -z'
'x-y, x, -z'
'y, x, -z-1/2'
'-x, -x+y, -z-1/2'
'x-y, -y, -z-1/2'
'-x+2/3, -y+1/3, -z+1/3'
'y+2/3, -x+y+1/3, -z+1/3'
'x-y+2/3, x+1/3, -z+1/3'
'y+2/3, x+1/3, -z-1/6'
'-x+2/3, -x+y+1/3, -z-1/6'
'x-y+2/3, -y+1/3, -z-1/6'
'-x+1/3, -y+2/3, -z+2/3'
'y+1/3, -x+y+2/3, -z+2/3'
'x-y+1/3, x+2/3, -z+2/3'
'y+1/3, x+2/3, -z+1/6'
'-x+1/3, -x+y+2/3, -z+1/6'
'x-y+1/3, -y+2/3, -z+1/6'

loop_
_atom_site_label
_atom_site_type_symbol
_atom_site_fract_x
_atom_site_fract_y
_atom_site_fract_z
_atom_site_U_iso_or_equiv
_atom_site_adp_type
_atom_site_occupancy
_atom_site_site_symmetry_order
_atom_site_calc_flag
_atom_site_refinement_flags_posn
_atom_site_refinement_flags_adp
_atom_site_refinement_flags_occupancy
_atom_site_disorder_assembly
_atom_site_disorder_group
N1 N 0.64280(4) 0.35749(4) 0.1275(4) 0.0420(9) Uani 1 1 d . . . . .
C1 C 0.65438(5) 0.34618(5) 0.0883(6) 0.0416(10) Uani 1 1 d . . . . .
C2 C 0.65504(5) 0.38096(5) 0.1197(6) 0.0453(10) Uani 1 1 d . . . . .
C3 C 0.64402(6) 0.39392(6) 0.1933(6) 0.0483(11) Uani 1 1 d . . . . .
C4 C 0.62027(6) 0.38583(7) 0.1667(6) 0.0564(12) Uani 1 1 d . . . . .
H4 H 0.610840 0.371399 0.108289 0.068 Uiso 1 1 calc R U . . .
C5 C 0.61065(8) 0.39915(9) 0.2265(8) 0.0834(16) Uani 1 1 d . . . . .
H5 H 0.594808 0.393708 0.205216 0.100 Uiso 1 1 calc R U . . .
C6 C 0.62431(10) 0.42079(9) 0.3191(9) 0.0881(17) Uani 1 1 d D . . . .
C7 C 0.64759(8) 0.42827(7) 0.3495(7) 0.0747(15) Uani 1 1 d . . . . .
H7 H 0.656900 0.442487 0.411338 0.090 Uiso 1 1 calc R U . . .
C8 C 0.65738(7) 0.41530(6) 0.2911(7) 0.0658(14) Uani 1 1 d . . . . .
H8 H 0.673136 0.420669 0.316307 0.079 Uiso 1 1 calc R U . . .
S1A S 0.63739(9) 0.46583(10) 0.8682(10) 0.166(2) Uani 0.662 1 d D U P A 1
O1A O 0.5276(5) 0.5110(4) 0.593(4) 0.425(11) Uani 0.662 1 d D U P A 1
O2A O 0.5399(4) 0.5127(4) 0.883(4) 0.449(12) Uani 0.662 1 d D U P A 1
H2OA H 0.531694 0.518586 0.900771 0.539 Uiso 0.662 1 calc DR U P A 1
N2A N 0.6372(2) 0.4494(2) 0.691(2) 0.134(4) Uani 0.662 1 d D U P A 1
N3A N 0.6167(2) 0.4709(3) 0.793(3) 0.194(6) Uani 0.662 1 d D U P A 1
C9A C 0.6141(3) 0.43482(19) 0.391(3) 0.122(5) Uani 0.662 1 d D U P A 1
C10A C 0.5976(3) 0.4370(3) 0.303(3) 0.155(6) Uani 0.662 1 d D U P A 1
H10A H 0.592138 0.428779 0.188135 0.187 Uiso 0.662 1 calc R U P A 1
C11A C 0.5874(4) 0.4499(4) 0.359(3) 0.171(6) Uani 0.662 1 d D U P A 1
H11A H 0.575889 0.449868 0.282097 0.205 Uiso 0.662 1 calc R U P A 1
C12A C 0.5935(4) 0.4623(3) 0.519(3) 0.202(6) Uani 0.662 1 d D U P A 1
C13A C 0.6101(3) 0.4603(3) 0.627(3) 0.173(6) Uani 0.662 1 d D U P A 1
C14A C 0.6210(3) 0.4478(3) 0.567(3) 0.132(5) Uani 0.662 1 d D U P A 1
C15A C 0.5802(3) 0.4752(3) 0.554(4) 0.261(7) Uani 0.662 1 d D U P A 1
C16A C 0.5681(4) 0.4798(4) 0.413(4) 0.340(9) Uani 0.662 1 d D U P A 1
H16A H 0.568897 0.475927 0.286418 0.408 Uiso 0.662 1 calc R U P A 1
C17A C 0.5549(4) 0.4902(4) 0.463(4) 0.360(9) Uani 0.662 1 d D U P A 1
H17A H 0.547206 0.493849 0.368661 0.433 Uiso 0.662 1 calc R U P A 1
C18A C 0.5533(5) 0.4950(5) 0.652(4) 0.368(9) Uani 0.662 1 d D U P A 1
C19A C 0.5669(4) 0.4932(4) 0.790(4) 0.370(12) Uani 0.662 1 d D U P A 1
H19A H 0.568608 0.499599 0.911558 0.444 Uiso 0.662 1 calc R U P A 1
C20A C 0.5783(4) 0.4807(4) 0.735(4) 0.307(9) Uani 0.662 1 d D U P A 1
H20A H 0.584940 0.476072 0.830203 0.369 Uiso 0.662 1 calc R U P A 1
C21A C 0.5391(4) 0.5074(5) 0.715(4) 0.395(10) Uani 0.662 1 d D U P A 1
S1B S 0.6277(3) 0.4684(2) 0.842(3) 0.235(6) Uani 0.338 1 d D U P A 2
O1B O 0.5388(6) 0.5221(6) 0.451(7) 0.396(9) Uani 0.338 1 d D U P A 2
H1OB H 0.531284 0.528658 0.473006 0.476 Uiso 0.169 1 calc DR U P A 2
O2B O 0.5153(6) 0.4928(6) 0.675(7) 0.396(9) Uani 0.338 1 d D U P A 2
H2OB H 0.508021 0.499714 0.693982 0.476 Uiso 0.169 1 calc DR U P A 2
N2B N 0.6321(6) 0.4534(6) 0.662(4) 0.163(8) Uani 0.338 1 d D U P A 2
N3B N 0.6097(5) 0.4721(5) 0.694(4) 0.209(9) Uani 0.338 1 d D U P A 2
C9B C 0.6143(5) 0.4360(4) 0.357(5) 0.121(7) Uani 0.338 1 d D U P A 2
C10B C 0.5982(6) 0.4358(6) 0.243(5) 0.146(7) Uani 0.338 1 d D U P A 2
H10B H 0.595092 0.427212 0.130890 0.175 Uiso 0.338 1 calc R U P A 2
C11B C 0.5857(6) 0.4468(7) 0.272(5) 0.177(7) Uani 0.338 1 d D U P A 2
H11B H 0.574996 0.445158 0.178018 0.212 Uiso 0.338 1 calc R U P A 2
C12B C 0.5878(5) 0.4599(5) 0.428(4) 0.199(8) Uani 0.338 1 d D U P A 2
C13B C 0.6065(5) 0.4626(5) 0.532(4) 0.179(7) Uani 0.338 1 d D U P A 2
C14B C 0.6186(6) 0.4507(6) 0.514(5) 0.148(6) Uani 0.338 1 d D U P A 2
C15B C 0.5713(5) 0.4693(5) 0.469(5) 0.286(8) Uani 0.338 1 d D U P A 2
C16B C 0.5772(6) 0.4895(6) 0.364(6) 0.312(9) Uani 0.338 1 d D U P A 2
H16B H 0.589754 0.495391 0.279275 0.374 Uiso 0.338 1 calc R U P A 2
C17B C 0.5645(6) 0.5010(6) 0.387(6) 0.349(9) Uani 0.338 1 d D U P A 2
H17B H 0.568257 0.514401 0.316929 0.419 Uiso 0.338 1 calc R U P A 2
C18B C 0.5461(4) 0.4919(5) 0.517(4) 0.372(9) Uani 0.338 1 d D U P A 2
C19B C 0.5390(6) 0.4710(6) 0.614(6) 0.348(10) Uani 0.338 1 d D U P A 2
H19B H 0.526021 0.464725 0.693953 0.417 Uiso 0.338 1 calc R U P A 2
C20B C 0.5519(6) 0.4599(6) 0.588(6) 0.309(9) Uani 0.338 1 d D U P A 2
H20B H 0.547403 0.445854 0.652172 0.371 Uiso 0.338 1 calc R U P A 2
C21B C 0.5312(5) 0.5040(5) 0.552(5) 0.396(9) Uani 0.338 1 d D U P A 2

loop_
_atom_site_aniso_label
_atom_site_aniso_U_11
_atom_site_aniso_U_22
_atom_site_aniso_U_33
_atom_site_aniso_U_23
_atom_site_aniso_U_13
_atom_site_aniso_U_12
N1 0.0201(14) 0.0150(13) 0.091(2) 0.0004(13) -0.0009(13) 0.0084(11)
C1 0.0181(15) 0.0204(17) 0.090(3) 0.0012(17) 0.0000(16) 0.0123(14)
C2 0.0194(16) 0.0212(17) 0.095(3) 0.0012(17) 0.0006(17) 0.0100(13)
C3 0.0360(19) 0.0238(18) 0.091(3) 0.0088(18) 0.0075(18) 0.0190(15)
C4 0.0316(19) 0.045(2) 0.102(3) 0.006(2) 0.0053(19) 0.0267(18)
C5 0.052(3) 0.081(4) 0.145(5) 0.029(3) 0.020(3) 0.054(3)
C6 0.096(4) 0.055(3) 0.143(5) 0.018(3) 0.025(3) 0.060(3)
C7 0.068(3) 0.035(2) 0.132(4) 0.007(2) 0.027(3) 0.033(2)
C8 0.048(2) 0.0183(18) 0.130(4) 0.002(2) 0.018(2) 0.0153(17)
S1A 0.117(3) 0.140(3) 0.263(5) -0.089(3) 0.009(3) 0.082(3)
O1A 0.37(2) 0.35(2) 0.75(3) -0.08(2) 0.06(2) 0.336(19)
O2A 0.49(3) 0.46(2) 0.68(3) 0.01(2) 0.18(2) 0.45(2)
N2A 0.080(6) 0.074(5) 0.271(10) -0.030(6) 0.025(6) 0.055(4)
N3A 0.119(8) 0.185(9) 0.364(15) -0.088(11) -0.033(9) 0.142(7)
C9A 0.106(8) 0.072(7) 0.219(12) 0.023(7) 0.047(8) 0.069(6)
C10A 0.136(9) 0.118(8) 0.274(14) -0.031(9) -0.022(9) 0.110(7)
C11A 0.149(9) 0.139(9) 0.307(16) -0.033(10) 0.005(11) 0.133(8)
C12A 0.153(11) 0.121(8) 0.395(17) -0.045(10) 0.004(11) 0.116(8)
C13A 0.136(9) 0.097(7) 0.322(14) -0.067(9) 0.014(10) 0.085(7)
C14A 0.091(8) 0.077(8) 0.258(13) -0.006(8) 0.014(9) 0.063(6)
C15A 0.188(11) 0.175(10) 0.521(19) -0.081(12) 0.016(12) 0.166(9)
C16A 0.242(15) 0.252(16) 0.63(2) -0.066(16) 0.056(15) 0.204(12)
C17A 0.264(15) 0.299(16) 0.67(2) -0.055(17) 0.046(16) 0.258(13)
C18A 0.297(14) 0.305(14) 0.68(2) -0.060(16) 0.075(15) 0.282(12)
C19A 0.324(19) 0.297(18) 0.65(3) -0.06(2) 0.13(2) 0.273(16)
C20A 0.230(13) 0.240(14) 0.58(2) -0.065(16) 0.062(15) 0.210(12)
C21A 0.344(17) 0.328(17) 0.71(3) -0.059(18) 0.094(17) 0.313(15)
S1B 0.181(13) 0.139(7) 0.392(13) -0.062(8) -0.051(12) 0.084(9)
O1B 0.332(14) 0.352(16) 0.71(3) -0.041(17) 0.081(15) 0.325(14)
O2B 0.332(14) 0.352(16) 0.71(3) -0.041(17) 0.081(15) 0.325(14)
N2B 0.116(14) 0.109(13) 0.302(16) -0.035(13) 0.052(13) 0.086(11)
N3B 0.134(15) 0.175(14) 0.39(2) -0.053(16) 0.001(15) 0.130(12)
C9B 0.105(12) 0.084(12) 0.224(15) -0.004(10) 0.034(11) 0.086(10)
C10B 0.120(12) 0.112(12) 0.268(16) -0.025(12) 0.009(11) 0.106(10)
C11B 0.131(12) 0.132(14) 0.337(18) -0.027(14) -0.003(13) 0.119(10)
C12B 0.153(12) 0.144(13) 0.388(19) -0.055(13) 0.012(13) 0.139(11)
C13B 0.134(12) 0.120(11) 0.344(16) -0.068(12) 0.016(11) 0.110(9)
C14B 0.114(11) 0.088(11) 0.285(14) -0.045(11) 0.011(10) 0.084(8)
C15B 0.207(14) 0.212(14) 0.55(2) -0.059(14) 0.033(14) 0.187(12)
C16B 0.219(16) 0.229(16) 0.62(2) -0.036(14) 0.039(15) 0.214(13)
C17B 0.269(17) 0.272(17) 0.67(2) -0.041(16) 0.047(15) 0.255(14)
C18B 0.305(16) 0.306(16) 0.68(2) -0.045(17) 0.075(15) 0.285(13)
C19B 0.274(17) 0.288(17) 0.65(3) -0.058(16) 0.069(16) 0.266(15)
C20B 0.224(15) 0.248(15) 0.58(2) -0.059(15) 0.052(14) 0.215(13)
C21B 0.332(14) 0.352(16) 0.71(3) -0.041(17) 0.081(15) 0.325(14)

loop_
_atom_type_symbol
_atom_type_description
_atom_type_scat_dispersion_real
_atom_type_scat_dispersion_imag
_atom_type_scat_source
C C 0.0000 0.0000
;
International Tables for Crystallography
(Vol. C, Tables 4.2.6.8 and 6.1.1.4)
;
H H 0.0000 0.0000
;
International Tables for Crystallography
(Vol. C, Table 6.1.1.4)
;
N N 0.0000 0.0000
;
International Tables for Crystallography
(Vol. C, Tables 4.2.6.8 and 6.1.1.4)
;
O O 0.0000 0.0000
;
International Tables for Crystallography
(Vol. C, Tables 4.2.6.8 and 6.1.1.4)
;
S S 0.0000 0.0000
;
International Tables for Crystallography
(Vol. C, Tables 4.2.6.8 and 6.1.1.4)
;

loop_
_geom_angle_atom_site_label_1
_geom_angle_atom_site_label_2
_geom_angle_atom_site_label_3
_geom_angle
_geom_angle_site_symmetry_1
_geom_angle_site_symmetry_3
_geom_angle_publ_flag
C1 N1 C2 117.0(3) . . ?
N1 C1 C1 120.31(18) . 35_655 ?
N1 C1 C1 119.52(18) . 36 ?
C1 C1 C1 119.76(6) 35_655 36 ?
N1 C2 C2 120.06(19) . 35_655 ?
N1 C2 C3 118.1(3) . . ?
C2 C2 C3 121.81(19) 35_655 . ?
C4 C3 C8 117.9(3) . . ?
C4 C3 C2 121.4(3) . . ?
C8 C3 C2 120.7(3) . . ?
C5 C4 C3 120.2(4) . . ?
C5 C4 H4 119.9 . . ?
C3 C4 H4 119.9 . . ?
C4 C5 C6 121.3(4) . . ?
C4 C5 H5 119.3 . . ?
C6 C5 H5 119.3 . . ?
C7 C6 C5 117.9(4) . . ?
C7 C6 C9B 121.8(14) . . ?
C5 C6 C9B 119.7(14) . . ?
C7 C6 C9A 120.0(9) . . ?
C5 C6 C9A 122.0(8) . . ?
C8 C7 C6 121.5(4) . . ?
C8 C7 H7 119.3 . . ?
C6 C7 H7 119.3 . . ?
C7 C8 C3 121.1(4) . . ?
C7 C8 H8 119.5 . . ?
C3 C8 H8 119.5 . . ?
N2A S1A N3A 99.1(8) . . ?
C21A O2A H2OA 109.5 . . ?
C14A N2A S1A 106.3(10) . . ?
C13A N3A S1A 105.4(10) . . ?
C10A C9A C14A 111.7(11) . . ?
C10A C9A C6 124.4(16) . . ?
C14A C9A C6 123.9(15) . . ?
C9A C10A C11A 127.8(14) . . ?
C9A C10A H10A 116.1 . . ?
C11A C10A H10A 116.1 . . ?
C12A C11A C10A 122.3(14) . . ?
C12A C11A H11A 118.8 . . ?
C10A C11A H11A 118.8 . . ?
C11A C12A C13A 114.2(12) . . ?
C11A C12A C15A 113.8(17) . . ?
C13A C12A C15A 132.0(17) . . ?
N3A C13A C12A 120.0(14) . . ?
N3A C13A C14A 116.6(14) . . ?
C12A C13A C14A 123.4(13) . . ?
N2A C14A C13A 112.6(13) . . ?
N2A C14A C9A 127.0(14) . . ?
C13A C14A C9A 120.4(11) . . ?
C20A C15A C16A 117.9(12) . . ?
C20A C15A C12A 117.7(17) . . ?
C16A C15A C12A 124.2(18) . . ?
C15A C16A C17A 119.9(18) . . ?
C15A C16A H16A 120.1 . . ?
C17A C16A H16A 120.1 . . ?
C18A C17A C16A 119.3(17) . . ?
C18A C17A H17A 120.4 . . ?
C16A C17A H17A 120.4 . . ?
C19A C18A C17A 121.9(13) . . ?
C19A C18A C21A 116.0(17) . . ?
C17A C18A C21A 121.2(17) . . ?
C18A C19A C20A 115.0(16) . . ?
C18A C19A H19A 122.5 . . ?
C20A C19A H19A 122.5 . . ?
C15A C20A C19A 124.5(17) . . ?
C15A C20A H20A 117.7 . . ?
C19A C20A H20A 117.7 . . ?
O2A C21A O1A 123.2(14) . . ?
O2A C21A C18A 117.4(17) . . ?
O1A C21A C18A 119.3(18) . . ?
N3B S1B N2B 88.0(13) . . ?
C21B O1B H1OB 109.5 . . ?
C21B O2B H2OB 109.5 . . ?
C14B N2B S1B 111.0(17) . . ?
C13B N3B S1B 115.6(17) . . ?
C10B C9B C14B 111.6(16) . . ?
C10B C9B C6 121(2) . . ?
C14B C9B C6 127(2) . . ?
C9B C10B C11B 127(2) . . ?
C9B C10B H10B 116.4 . . ?
C11B C10B H10B 116.4 . . ?
C10B C11B C12B 125(2) . . ?
C10B C11B H11B 117.7 . . ?
C12B C11B H11B 117.7 . . ?
C11B C12B C13B 107.6(17) . . ?
C11B C12B C15B 123(2) . . ?
C13B C12B C15B 129(2) . . ?
N3B C13B C12B 117(2) . . ?
N3B C13B C14B 111.6(19) . . ?
C12B C13B C14B 128.7(19) . . ?
N2B C14B C13B 113.4(19) . . ?
N2B C14B C9B 127(2) . . ?
C13B C14B C9B 119.2(18) . . ?
C20B C15B C16B 119.7(19) . . ?
C20B C15B C12B 128(2) . . ?
C16B C15B C12B 112(2) . . ?
C17B C16B C15B 120(2) . . ?
C17B C16B H16B 119.9 . . ?
C15B C16B H16B 119.9 . . ?
C16B C17B C18B 118(2) . . ?
C16B C17B H17B 120.8 . . ?
C18B C17B H17B 120.8 . . ?
C19B C18B C17B 122.1(18) . . ?
C19B C18B C21B 117(2) . . ?
C17B C18B C21B 121(2) . . ?
C20B C19B C18B 118(2) . . ?
C20B C19B H19B 120.8 . . ?
C18B C19B H19B 120.8 . . ?
C19B C20B C15B 121(2) . . ?
C19B C20B H20B 119.6 . . ?
C15B C20B H20B 119.6 . . ?
O1B C21B O2B 139(2) . . ?
O1B C21B C18B 110(2) . . ?
O2B C21B C18B 111(2) . . ?

loop_
_geom_bond_atom_site_label_1
_geom_bond_atom_site_label_2
_geom_bond_distance
_geom_bond_site_symmetry_2
_geom_bond_publ_flag
N1 C1 1.333(4) . ?
N1 C2 1.340(4) . ?
C1 C1 1.402(6) 35_655 ?
C1 C1 1.467(6) 36 ?
C2 C2 1.420(6) 35_655 ?
C2 C3 1.462(5) . ?
C3 C4 1.389(5) . ?
C3 C8 1.409(5) . ?
C4 C5 1.378(6) . ?
C4 H4 0.9300 . ?
C5 C6 1.405(8) . ?
C5 H5 0.9300 . ?
C6 C7 1.372(7) . ?
C6 C9B 1.474(14) . ?
C6 C9A 1.478(10) . ?
C7 C8 1.364(5) . ?
C7 H7 0.9300 . ?
C8 H8 0.9300 . ?
S1A N2A 1.638(11) . ?
S1A N3A 1.642(11) . ?
O1A C21A 1.243(17) . ?
O2A C21A 1.223(16) . ?
O2A H2OA 0.8200 . ?
N2A C14A 1.340(14) . ?
N3A C13A 1.305(15) . ?
C9A C10A 1.317(13) . ?
C9A C14A 1.438(15) . ?
C10A C11A 1.375(13) . ?
C10A H10A 0.9300 . ?
C11A C12A 1.324(15) . ?
C11A H11A 0.9300 . ?
C12A C13A 1.390(15) . ?
C12A C15A 1.511(14) . ?
C13A C14A 1.396(13) . ?
C15A C20A 1.337(17) . ?
C15A C16A 1.389(18) . ?
C16A C17A 1.397(16) . ?
C16A H16A 0.9300 . ?
C17A C18A 1.379(17) . ?
C17A H17A 0.9300 . ?
C18A C19A 1.364(17) . ?
C18A C21A 1.573(14) . ?
C19A C20A 1.413(14) . ?
C19A H19A 0.9300 . ?
C20A H20A 0.9300 . ?
S1B N3B 1.686(18) . ?
S1B N2B 1.713(18) . ?
O1B C21B 1.253(17) . ?
O1B H1OB 0.8200 . ?
O2B C21B 1.264(17) . ?
O2B H2OB 0.8200 . ?
N2B C14B 1.313(19) . ?
N3B C13B 1.261(18) . ?
C9B C10B 1.321(18) . ?
C9B C14B 1.393(17) . ?
C10B C11B 1.348(18) . ?
C10B H10B 0.9300 . ?
C11B C12B 1.356(18) . ?
C11B H11B 0.9300 . ?
C12B C13B 1.366(18) . ?
C12B C15B 1.517(18) . ?
C13B C14B 1.373(17) . ?
C15B C20B 1.389(18) . ?
C15B C16B 1.393(19) . ?
C16B C17B 1.387(17) . ?
C16B H16B 0.9300 . ?
C17B C18B 1.391(18) . ?
C17B H17B 0.9300 . ?
C18B C19B 1.386(18) . ?
C18B C21B 1.559(17) . ?
C19B C20B 1.380(17) . ?
C19B H19B 0.9300 . ?
C20B H20B 0.9300 . ?

loop_
_geom_torsion_atom_site_label_1
_geom_torsion_atom_site_label_2
_geom_torsion_atom_site_label_3
_geom_torsion_atom_site_label_4
_geom_torsion
_geom_torsion_site_symmetry_1
_geom_torsion_site_symmetry_2
_geom_torsion_site_symmetry_3
_geom_torsion_site_symmetry_4
_geom_torsion_publ_flag
C2 N1 C1 C1 12.5(7) . . . 35_655 ?
C2 N1 C1 C1 -174.8(4) . . . 36 ?
C1 N1 C2 C2 8.4(6) . . . 35_655 ?
C1 N1 C2 C3 -169.6(3) . . . . ?
N1 C2 C3 C4 -37.9(6) . . . . ?
C2 C2 C3 C4 144.1(5) 35_655 . . . ?
N1 C2 C3 C8 143.2(4) . . . . ?
C2 C2 C3 C8 -34.8(7) 35_655 . . . ?
C8 C3 C4 C5 3.2(6) . . . . ?
C2 C3 C4 C5 -175.7(4) . . . . ?
C3 C4 C5 C6 -1.5(7) . . . . ?
C4 C5 C6 C7 -0.4(8) . . . . ?
C4 C5 C6 C9B 171.6(16) . . . . ?
C4 C5 C6 C9A -177.5(8) . . . . ?
C5 C6 C7 C8 0.4(8) . . . . ?
C9B C6 C7 C8 -171.4(17) . . . . ?
C9A C6 C7 C8 177.6(8) . . . . ?
C6 C7 C8 C3 1.4(7) . . . . ?
C4 C3 C8 C7 -3.2(6) . . . . ?
C2 C3 C8 C7 175.7(4) . . . . ?
N3A S1A N2A C14A 0.8(13) . . . . ?
N2A S1A N3A C13A -1.8(15) . . . . ?
C7 C6 C9A C10A 144.9(9) . . . . ?
C5 C6 C9A C10A -38.1(9) . . . . ?
C7 C6 C9A C14A -35.1(12) . . . . ?
C5 C6 C9A C14A 141.9(12) . . . . ?
C14A C9A C10A C11A 0.9(17) . . . . ?
C6 C9A C10A C11A -179.1(14) . . . . ?
C9A C10A C11A C12A 0(3) . . . . ?
C10A C11A C12A C13A -3(3) . . . . ?
C10A C11A C12A C15A 179.9(17) . . . . ?
S1A N3A C13A C12A -176.4(16) . . . . ?
S1A N3A C13A C14A 2(2) . . . . ?
C11A C12A C13A N3A -176.7(18) . . . . ?
C15A C12A C13A N3A 0(3) . . . . ?
C11A C12A C13A C14A 5(3) . . . . ?
C15A C12A C13A C14A -178.4(19) . . . . ?
S1A N2A C14A C13A 0.4(17) . . . . ?
S1A N2A C14A C9A -178.5(15) . . . . ?
N3A C13A C14A N2A -2(2) . . . . ?
C12A C13A C14A N2A 176.7(18) . . . . ?
N3A C13A C14A C9A 177.1(16) . . . . ?
C12A C13A C14A C9A -4(3) . . . . ?
C10A C9A C14A N2A -179.9(16) . . . . ?
C6 C9A C14A N2A 0(2) . . . . ?
C10A C9A C14A C13A 1.2(19) . . . . ?
C6 C9A C14A C13A -178.8(13) . . . . ?
C11A C12A C15A C20A 156(2) . . . . ?
C13A C12A C15A C20A -21(3) . . . . ?
C11A C12A C15A C16A -18(3) . . . . ?
C13A C12A C15A C16A 165(2) . . . . ?
C20A C15A C16A C17A 1.0(17) . . . . ?
C12A C15A C16A C17A 175.0(15) . . . . ?
C15A C16A C17A C18A -2.4(16) . . . . ?
C16A C17A C18A C19A 10(4) . . . . ?
C16A C17A C18A C21A 178.2(18) . . . . ?
C17A C18A C19A C20A -15(4) . . . . ?
C21A C18A C19A C20A 176(2) . . . . ?
C16A C15A C20A C19A -7(3) . . . . ?
C12A C15A C20A C19A 179(2) . . . . ?
C18A C19A C20A C15A 14(4) . . . . ?
C19A C18A C21A O2A -6(4) . . . . ?
C17A C18A C21A O2A -175(3) . . . . ?
C19A C18A C21A O1A 175(3) . . . . ?
C17A C18A C21A O1A 6(4) . . . . ?
N3B S1B N2B C14B -5(3) . . . . ?
N2B S1B N3B C13B 2.3(14) . . . . ?
C7 C6 C9B C10B 141.8(14) . . . . ?
C5 C6 C9B C10B -30(2) . . . . ?
C7 C6 C9B C14B -43(3) . . . . ?
C5 C6 C9B C14B 146(3) . . . . ?
C14B C9B C10B C11B -4.1(18) . . . . ?
C6 C9B C10B C11B 172(2) . . . . ?
C9B C10B C11B C12B -0.5(19) . . . . ?
C10B C11B C12B C13B 8(3) . . . . ?
C10B C11B C12B C15B -171(2) . . . . ?
S1B N3B C13B C12B 164(2) . . . . ?
S1B N3B C13B C14B 0.9(19) . . . . ?
C11B C12B C13B N3B -172(2) . . . . ?
C15B C12B C13B N3B 7(3) . . . . ?
C11B C12B C13B C14B -13(3) . . . . ?
C15B C12B C13B C14B 167(3) . . . . ?
S1B N2B C14B C13B 7(4) . . . . ?
S1B N2B C14B C9B -168(3) . . . . ?
N3B C13B C14B N2B -5(3) . . . . ?
C12B C13B C14B N2B -165(3) . . . . ?
N3B C13B C14B C9B 170(3) . . . . ?
C12B C13B C14B C9B 10(4) . . . . ?
C10B C9B C14B N2B 174(3) . . . . ?
C6 C9B C14B N2B -2(5) . . . . ?
C10B C9B C14B C13B 0(3) . . . . ?
C6 C9B C14B C13B -176(3) . . . . ?
C11B C12B C15B C20B 97(3) . . . . ?
C13B C12B C15B C20B -82(3) . . . . ?
C11B C12B C15B C16B -81(3) . . . . ?
C13B C12B C15B C16B 99(3) . . . . ?
C20B C15B C16B C17B 3(4) . . . . ?
C12B C15B C16B C17B -178(3) . . . . ?
C15B C16B C17B C18B 1(5) . . . . ?
C16B C17B C18B C19B -5(4) . . . . ?
C16B C17B C18B C21B 179(2) . . . . ?
C17B C18B C19B C20B 4(3) . . . . ?
C21B C18B C19B C20B -179(2) . . . . ?
C18B C19B C20B C15B 0(4) . . . . ?
C16B C15B C20B C19B -4(3) . . . . ?
C12B C15B C20B C19B 178(3) . . . . ?
C19B C18B C21B O1B -177(2) . . . . ?
C17B C18B C21B O1B -1(2) . . . . ?
C19B C18B C21B O2B 3(2) . . . . ?
C17B C18B C21B O2B 180(2) . . . . ?
